data_1526305
loop_
_publ_author_name
'Prado, G.'
'Delmas, C.'
'Fournes, L.'

_publ_section_title
;
 Mixed cobalt and iron substituted lithium nickelate: a structural and
 electrochemical study
;
_journal_name_full 'Solid State Ionics'
_journal_page_first 19
_journal_page_last 30
_journal_volume 138
_journal_year 2000
_chemical_formula_sum 'Co0.1545 Fe0.1545 Li0.966 Ni0.721 O2'
_chemical_name_systematic 'Li0.966 (Ni0.7 Fe0.15 Co0.15)1.03 O2'
_space_group_IT_number 166
_symmetry_space_group_name_Hall '-R 3 2"'
_symmetry_space_group_name_H-M 'R -3 m :H'
_cell_angle_alpha 90
_cell_angle_beta 90
_cell_angle_gamma 120
_cell_formula_units_Z 3
_cell_length_a 2.8796
_cell_length_b 2.8796
_cell_length_c 14.2554
_cell_volume 102.370
_citation_journal_id_ASTM SSIOD3
_cod_data_source_file Prado_SSIOD3_2000_610.cif
_cod_data_source_block Co0.1545Fe0.1545Li0.966Ni0.721O2
_cod_original_cell_volume 102.3704
_cod_database_code 1526305

loop_
_symmetry_equiv_pos_as_xyz
x,y,z
-y,x-y,z
-x+y,-x,z
y,x,-z
-x,-x+y,-z
x-y,-y,-z
-x,-y,-z
y,-x+y,-z
x-y,x,-z
-y,-x,z
x,x-y,z
-x+y,y,z
x+2/3,y+1/3,z+1/3
-y+2/3,x-y+1/3,z+1/3
-x+y+2/3,-x+1/3,z+1/3
y+2/3,x+1/3,-z+1/3
-x+2/3,-x+y+1/3,-z+1/3
x-y+2/3,-y+1/3,-z+1/3
-x+2/3,-y+1/3,-z+1/3
y+2/3,-x+y+1/3,-z+1/3
x-y+2/3,x+1/3,-z+1/3
-y+2/3,-x+1/3,z+1/3
x+2/3,x-y+1/3,z+1/3
-x+y+2/3,y+1/3,z+1/3
x+1/3,y+2/3,z+2/3
-y+1/3,x-y+2/3,z+2/3
-x+y+1/3,-x+2/3,z+2/3
y+1/3,x+2/3,-z+2/3
-x+1/3,-x+y+2/3,-z+2/3
x-y+1/3,-y+2/3,-z+2/3
-x+1/3,-y+2/3,-z+2/3
y+1/3,-x+y+2/3,-z+2/3
x-y+1/3,x+2/3,-z+2/3
-y+1/3,-x+2/3,z+2/3
x+1/3,x-y+2/3,z+2/3
-x+y+1/3,y+2/3,z+2/3

loop_
_atom_site_label
_atom_site_type_symbol
_atom_site_fract_x
_atom_site_fract_y
_atom_site_fract_z
_atom_site_occupancy
_atom_site_U_iso_or_equiv
Fe2 Fe+3 0 0 0 0.15 0.0
Fe1 Fe+3 0 0 0.5 0.005 0.0
Ni1 Ni+2 0 0 0.5 0.024 0.0
Co2 Co+3 0 0 0 0.15 0.0
Co1 Co+3 0 0 0.5 0.005 0.0
Li1 Li+1 0 0 0.5 0.966 0.0
Ni2 Ni+2 0 0 0 0.7 0.0
O1 O-2 0 0 0.2582 1 0.0
